data_1550352
loop_
_publ_author_name
'Tatikonda, Rajendhraprasad'
'Bulatov, Evgeny'
'\"Ozdemir, Z\"ulal'
'Nonappa, ?'
'Haukka, Matti'

_publ_section_title
;
 Infinite coordination polymer networks: metallogelation of aminopyridine
 conjugates and in situ silver nanoparticle formation.
;
_journal_issue 3
_journal_name_full 'Soft matter'
_journal_page_first 442
_journal_page_last 451
_journal_paper_doi 10.1039/c8sm02006j
_journal_volume 15
_journal_year 2019
_chemical_formula_moiety 'C22 H18 Ag N6 O2, Cl O4'
_chemical_formula_sum 'C22 H18 Ag Cl N6 O6'
_chemical_formula_weight 605.74
_space_group_crystal_system monoclinic
_space_group_IT_number 14
_space_group_name_Hall '-P 2yn'
_space_group_name_H-M_alt 'P 1 21/n 1'
_symmetry_space_group_name_Hall '-P 2yn'
_symmetry_space_group_name_H-M 'P 1 21/n 1'
_atom_sites_solution_hydrogens geom
_audit_creation_date 2018-03-13
_audit_creation_method
;
Olex2 1.2
(compiled 2015.09.30 svn.r3233 for OlexSys, GUI svn.r5103)
;
_audit_update_record
;
2018-03-15 deposited with the CCDC.
2018-12-11 downloaded from the CCDC.
;
_cell_angle_alpha 90
_cell_angle_beta 105.464(3)
_cell_angle_gamma 90
_cell_formula_units_Z 4
_cell_length_a 11.3109(3)
_cell_length_b 14.7646(3)
_cell_length_c 13.9188(3)
_cell_measurement_reflns_used 8866
_cell_measurement_temperature 120
_cell_measurement_theta_max 28.7670
_cell_measurement_theta_min 3.4060
_cell_volume 2240.30(9)
_computing_cell_refinement 'CrysAlisPro 1.171.38.46 (Rigaku OD, 2015)'
_computing_data_collection 'CrysAlisPro 1.171.38.46 (Rigaku OD, 2015)'
_computing_data_reduction 'CrysAlisPro 1.171.38.46 (Rigaku OD, 2015)'
_computing_molecular_graphics 'Olex2 (Dolomanov et al., 2009)'
_computing_publication_material 'Olex2 (Dolomanov et al., 2009)'
_computing_structure_refinement 'ShelXL (Sheldrick, 2015)'
_computing_structure_solution 'ShelXT (Sheldrick, 2015)'
_diffrn_ambient_temperature 120
_diffrn_detector 'CCD plate'
_diffrn_detector_area_resol_mean 8.0053
_diffrn_detector_type Eos
_diffrn_measured_fraction_theta_full 0.999
_diffrn_measured_fraction_theta_max 0.999
_diffrn_measurement_details
;
List of Runs (angles in degrees, time in seconds):

  # Type    Start    End  Width  t~exp~   \w     \q     \k     \f   Frames
#--------------------------------------------------------------------------
  1  \w    -86.00 -59.00   1.00   30.00    --  -18.29 -57.00 120.00   27
  2  \w    -61.00  43.00   1.00   30.00    --  -18.29  19.00 -60.00  104
  3  \w    -88.00  12.00   1.00   30.00    --  -18.29 -77.00   0.00  100
  4  \w    -46.00  46.00   1.00   30.00    --  -18.29  77.00 120.00   92
  5  \w     21.00  61.00   1.00   30.00    --   19.23 -99.00 -90.00   40
  6  \w    -10.00  41.00   1.00   30.00    --   19.23 -99.00-150.00   51
;
_diffrn_measurement_device 'four-circle diffractometer'
_diffrn_measurement_device_type 'SuperNova, Single source at offset, Eos'
_diffrn_measurement_method '\w scans'
_diffrn_measurement_specimen_support 'Mitegen 50um'
_diffrn_orient_matrix_type 'CrysAlisPro convention (1999,Acta A55,543-557)'
_diffrn_orient_matrix_UB_11 0.0549838000
_diffrn_orient_matrix_UB_12 -0.0123096000
_diffrn_orient_matrix_UB_13 -0.0119187000
_diffrn_orient_matrix_UB_21 -0.0328023000
_diffrn_orient_matrix_UB_22 -0.0322896000
_diffrn_orient_matrix_UB_23 -0.0347127000
_diffrn_orient_matrix_UB_31 -0.0112696000
_diffrn_orient_matrix_UB_32 0.0334434000
_diffrn_orient_matrix_UB_33 -0.0380234000
_diffrn_radiation_collimation 0.3
_diffrn_radiation_monochromator mirror
_diffrn_radiation_probe x-ray
_diffrn_radiation_type MoK\a
_diffrn_radiation_wavelength 0.71073
_diffrn_reflns_av_R_equivalents 0.0266
_diffrn_reflns_av_unetI/netI 0.0263
_diffrn_reflns_Laue_measured_fraction_full 0.999
_diffrn_reflns_Laue_measured_fraction_max 0.999
_diffrn_reflns_limit_h_max 13
_diffrn_reflns_limit_h_min -14
_diffrn_reflns_limit_k_max 18
_diffrn_reflns_limit_k_min -13
_diffrn_reflns_limit_l_max 17
_diffrn_reflns_limit_l_min -16
_diffrn_reflns_number 17283
_diffrn_reflns_point_group_measured_fraction_full 0.999
_diffrn_reflns_point_group_measured_fraction_max 0.999
_diffrn_reflns_theta_full 25.242
_diffrn_reflns_theta_max 26.372
_diffrn_reflns_theta_min 3.035
_diffrn_source 'micro-focus sealed X-ray tube'
_diffrn_source_current 24.0
_diffrn_source_power 1.2
_diffrn_source_target Mo
_diffrn_source_type 'SuperNova (Mo) X-ray Source'
_diffrn_source_voltage 50.0
_exptl_absorpt_coefficient_mu 1.074
_exptl_absorpt_correction_T_max 0.966
_exptl_absorpt_correction_T_min 0.937
_exptl_absorpt_correction_type analytical
_exptl_absorpt_process_details
;
CrysAlisPro 1.171.38.46 (Rigaku Oxford Diffraction, 2015)
Analytical numeric absorption correction using a multifaceted crystal
            model based on expressions derived by R.C. Clark & J.S. Reid.
(Clark, R. C. & Reid, J. S. (1995). Acta Cryst. A51, 887-897)
Empirical absorption correction using spherical harmonics,
 implemented in SCALE3 ABSPACK scaling algorithm.
;
_exptl_crystal_colour 'clear colourless'
_exptl_crystal_colour_lustre clear
_exptl_crystal_colour_primary colourless
_exptl_crystal_density_diffrn 1.796
_exptl_crystal_description plate
_exptl_crystal_F_000 1216
_exptl_crystal_size_max 0.189
_exptl_crystal_size_mid 0.137
_exptl_crystal_size_min 0.081
_refine_diff_density_max 0.420
_refine_diff_density_min -0.373
_refine_diff_density_rms 0.066
_refine_ls_extinction_method none
_refine_ls_goodness_of_fit_ref 1.088
_refine_ls_hydrogen_treatment constr
_refine_ls_matrix_type full
_refine_ls_number_parameters 325
_refine_ls_number_reflns 4585
_refine_ls_number_restraints 0
_refine_ls_restrained_S_all 1.088
_refine_ls_R_factor_all 0.0324
_refine_ls_R_factor_gt 0.0269
_refine_ls_shift/su_max 0.001
_refine_ls_shift/su_mean 0.000
_refine_ls_structure_factor_coef Fsqd
_refine_ls_weighting_details 'w=1/[\s^2^(Fo^2^)+(0.0171P)^2^+2.4321P] where P=(Fo^2^+2Fc^2^)/3'
_refine_ls_weighting_scheme calc
_refine_ls_wR_factor_gt 0.0559
_refine_ls_wR_factor_ref 0.0580
_reflns_Friedel_coverage 0.000
_reflns_number_gt 4134
_reflns_number_total 4585
_reflns_threshold_expression 'I > 2\s(I)'
_cod_data_source_file c8sm02006j2.cif
_cod_data_source_block 1.AgClO4
_cod_depositor_comments 'Adding full bibliography for 1550349--1550355.cif.'
_cod_database_code 1550352
_chemical_oxdiff_formula C23H18N6O5F3SAg
_chemical_oxdiff_usercomment 'Clear, Colorless, 0.14 0.11 0.04'
_shelx_space_group_comment
;
The symmetry employed for this shelxl refinement is uniquely defined
by the following loop, which should always be used as a source of
symmetry information in preference to the above space-group names.
They are only intended as comments.
;
_reflns_odcompleteness_completeness 99.81
_reflns_odcompleteness_iscentric 1
_reflns_odcompleteness_theta 26.32
_olex2_refinement_description
;
1. Fixed Uiso
 At 1.2 times of:
  All C(H) groups, All N(H) groups
2.a Aromatic/amide H refined with riding coordinates:
 N5(H5), N2(H2), C13(H13), C12(H12), C21(H21), C4(H4), C22(H22), C8(H8),
 C20(H20), C15(H15), C9(H9), C16(H16), C2(H2A), C5(H5A), C19(H19), C11(H11),
 C10(H10), C1(H1)
;
_shelx_shelxl_version_number 2014/7
_olex2_submission_special_instructions 'No special instructions were received'
_oxdiff_exptl_absorpt_empirical_details
;
Empirical correction (ABSPACK) includes:
- Absorption correction using spherical harmonics
- Frame scaling
;
_oxdiff_exptl_absorpt_empirical_full_max 1.444
_oxdiff_exptl_absorpt_empirical_full_min 0.782

loop_
_space_group_symop_operation_xyz
'x, y, z'
'-x+1/2, y+1/2, -z+1/2'
'-x, -y, -z'
'x-1/2, -y-1/2, z-1/2'

loop_
_atom_site_label
_atom_site_type_symbol
_atom_site_fract_x
_atom_site_fract_y
_atom_site_fract_z
_atom_site_U_iso_or_equiv
_atom_site_adp_type
_atom_site_occupancy
_atom_site_site_symmetry_order
_atom_site_calc_flag
_atom_site_refinement_flags_posn
Ag1 Ag 0.32845(2) 0.55853(2) 0.24570(2) 0.01997(6) Uani 1 1 d .
Cl1 Cl 0.55053(5) 0.81755(4) 0.05101(4) 0.01901(12) Uani 1 1 d .
O1 O -0.25667(15) 0.69161(10) 0.32195(12) 0.0216(4) Uani 1 1 d .
O2 O 0.83034(16) 0.47158(12) 0.03095(13) 0.0267(4) Uani 1 1 d .
O6 O 0.51277(17) 0.91068(11) 0.05349(15) 0.0331(5) Uani 1 1 d .
N4 N 0.46887(17) 0.50189(12) 0.17505(14) 0.0166(4) Uani 1 1 d .
O3 O 0.64581(17) 0.79830(13) 0.14021(13) 0.0326(4) Uani 1 1 d .
N3 N 0.12136(17) 0.58745(12) 0.21280(14) 0.0163(4) Uani 1 1 d .
N6 N 1.13783(18) 0.21823(12) 0.20457(15) 0.0186(4) Uani 1 1 d .
N5 N 0.87387(18) 0.36925(12) 0.15838(15) 0.0193(4) Uani 1 1 d .
H5 H 0.8444 0.3456 0.2052 0.023 Uiso 1 1 calc R
O4 O 0.44701(18) 0.76024(12) 0.04499(17) 0.0428(5) Uani 1 1 d .
N2 N -0.13260(17) 0.56870(12) 0.32839(14) 0.0148(4) Uani 1 1 d .
H2 H -0.1167 0.5137 0.3528 0.018 Uiso 1 1 calc R
N1 N -0.35279(19) 0.50531(13) 0.59199(15) 0.0222(4) Uani 1 1 d .
O5 O 0.5962(2) 0.80335(16) -0.03351(15) 0.0502(6) Uani 1 1 d .
C3 C -0.2704(2) 0.57515(15) 0.43529(17) 0.0163(5) Uani 1 1 d .
C13 C 0.6310(2) 0.53689(14) 0.10022(16) 0.0162(5) Uani 1 1 d .
H13 H 0.6678 0.5796 0.0660 0.019 Uiso 1 1 calc R
C12 C 0.5260(2) 0.55929(15) 0.12738(17) 0.0175(5) Uani 1 1 d .
H12 H 0.4925 0.6181 0.1116 0.021 Uiso 1 1 calc R
C21 C 1.1828(2) 0.34734(15) 0.11644(17) 0.0173(5) Uani 1 1 d .
H21 H 1.2392 0.3781 0.0881 0.021 Uiso 1 1 calc R
C17 C 0.8017(2) 0.43148(14) 0.09817(17) 0.0168(5) Uani 1 1 d .
C14 C 0.6824(2) 0.45181(14) 0.12305(16) 0.0151(4) Uani 1 1 d .
C4 C -0.2886(2) 0.48280(15) 0.44254(17) 0.0184(5) Uani 1 1 d .
H4 H -0.2729 0.4420 0.3946 0.022 Uiso 1 1 calc R
C22 C 1.0693(2) 0.38547(14) 0.11138(16) 0.0155(5) Uani 1 1 d .
H22 H 1.0462 0.4421 0.0794 0.019 Uiso 1 1 calc R
C8 C 0.0499(2) 0.56312(14) 0.27100(16) 0.0146(4) Uani 1 1 d .
H8 H 0.0792 0.5180 0.3202 0.018 Uiso 1 1 calc R
C20 C 1.2141(2) 0.26443(15) 0.16271(17) 0.0176(5) Uani 1 1 d .
H20 H 1.2921 0.2392 0.1651 0.021 Uiso 1 1 calc R
C15 C 0.6209(2) 0.39004(15) 0.16828(18) 0.0191(5) Uani 1 1 d .
H15 H 0.6508 0.3300 0.1823 0.023 Uiso 1 1 calc R
C6 C -0.2201(2) 0.61722(15) 0.35600(16) 0.0155(5) Uani 1 1 d .
C9 C 0.0790(2) 0.65148(15) 0.14351(17) 0.0191(5) Uani 1 1 d .
H9 H 0.1287 0.6693 0.1015 0.023 Uiso 1 1 calc R
C16 C 0.5158(2) 0.41782(15) 0.19234(18) 0.0199(5) Uani 1 1 d .
H16 H 0.4742 0.3752 0.2228 0.024 Uiso 1 1 calc R
C7 C -0.0655(2) 0.60068(14) 0.26304(16) 0.0142(4) Uani 1 1 d .
C18 C 0.9902(2) 0.33825(14) 0.15463(16) 0.0150(5) Uani 1 1 d .
C2 C -0.2993(2) 0.63240(16) 0.50477(19) 0.0221(5) Uani 1 1 d .
H2A H -0.2924 0.6962 0.4995 0.027 Uiso 1 1 calc R
C5 C -0.3301(2) 0.45153(16) 0.52165(18) 0.0218(5) Uani 1 1 d .
H5A H -0.3432 0.3883 0.5262 0.026 Uiso 1 1 calc R
C19 C 1.0292(2) 0.25518(15) 0.20057(18) 0.0186(5) Uani 1 1 d .
H19 H 0.9752 0.2234 0.2305 0.022 Uiso 1 1 calc R
C11 C -0.1082(2) 0.66683(15) 0.19107(16) 0.0170(5) Uani 1 1 d .
H11 H -0.1865 0.6939 0.1832 0.020 Uiso 1 1 calc R
C10 C -0.0337(2) 0.69230(15) 0.13103(17) 0.0189(5) Uani 1 1 d .
H10 H -0.0602 0.7377 0.0816 0.023 Uiso 1 1 calc R
C1 C -0.3384(2) 0.59454(17) 0.58165(19) 0.0246(5) Uani 1 1 d .
H1 H -0.3560 0.6340 0.6300 0.030 Uiso 1 1 calc R

loop_
_atom_site_aniso_label
_atom_site_aniso_U_11
_atom_site_aniso_U_22
_atom_site_aniso_U_33
_atom_site_aniso_U_23
_atom_site_aniso_U_13
_atom_site_aniso_U_12
Ag1 0.01915(10) 0.01798(10) 0.02743(11) 0.00129(7) 0.01430(7) 0.00309(7)
Cl1 0.0237(3) 0.0144(3) 0.0184(3) 0.0027(2) 0.0047(2) 0.0030(2)
O1 0.0231(9) 0.0176(8) 0.0275(9) 0.0059(7) 0.0125(7) 0.0062(7)
O2 0.0249(10) 0.0325(10) 0.0285(10) 0.0133(8) 0.0172(8) 0.0104(7)
O6 0.0295(11) 0.0138(8) 0.0462(12) -0.0027(8) -0.0071(9) 0.0029(7)
N4 0.0141(10) 0.0171(9) 0.0196(10) -0.0003(8) 0.0063(8) 0.0020(7)
O3 0.0296(11) 0.0415(11) 0.0234(10) 0.0081(8) 0.0012(8) 0.0157(8)
N3 0.0160(10) 0.0153(9) 0.0187(10) -0.0026(8) 0.0064(8) -0.0015(7)
N6 0.0154(10) 0.0154(9) 0.0271(11) 0.0018(8) 0.0092(8) 0.0021(7)
N5 0.0165(10) 0.0184(10) 0.0272(11) 0.0088(8) 0.0133(9) 0.0041(8)
O4 0.0312(12) 0.0205(10) 0.0717(15) 0.0113(10) 0.0053(10) -0.0043(8)
N2 0.0147(10) 0.0129(9) 0.0182(10) 0.0032(7) 0.0066(8) 0.0026(7)
N1 0.0206(11) 0.0248(11) 0.0230(11) 0.0041(9) 0.0090(9) 0.0036(8)
O5 0.0645(17) 0.0642(15) 0.0282(11) -0.0041(10) 0.0230(11) 0.0085(12)
C3 0.0093(11) 0.0204(11) 0.0190(11) 0.0033(9) 0.0036(9) 0.0028(8)
C13 0.0167(12) 0.0149(11) 0.0176(11) 0.0013(9) 0.0059(9) 0.0002(8)
C12 0.0187(12) 0.0137(11) 0.0204(12) 0.0005(9) 0.0057(9) 0.0029(9)
C21 0.0153(12) 0.0200(11) 0.0188(11) 0.0006(9) 0.0086(9) -0.0026(9)
C17 0.0171(12) 0.0136(11) 0.0209(12) -0.0025(9) 0.0075(9) 0.0009(8)
C14 0.0147(11) 0.0171(11) 0.0142(11) -0.0010(9) 0.0047(9) 0.0009(9)
C4 0.0156(12) 0.0199(12) 0.0194(12) -0.0012(9) 0.0044(9) -0.0001(9)
C22 0.0171(12) 0.0124(10) 0.0177(11) 0.0001(9) 0.0057(9) -0.0003(8)
C8 0.0142(11) 0.0130(10) 0.0162(11) -0.0011(9) 0.0032(9) -0.0009(8)
C20 0.0131(11) 0.0203(11) 0.0210(12) -0.0016(9) 0.0072(9) 0.0008(9)
C15 0.0169(12) 0.0132(11) 0.0286(13) 0.0033(9) 0.0086(10) 0.0042(9)
C6 0.0125(11) 0.0168(11) 0.0168(11) -0.0019(9) 0.0031(9) -0.0015(8)
C9 0.0230(13) 0.0202(12) 0.0164(11) -0.0013(9) 0.0090(10) -0.0036(9)
C16 0.0191(12) 0.0162(11) 0.0266(13) 0.0033(10) 0.0097(10) 0.0000(9)
C7 0.0135(11) 0.0139(11) 0.0153(11) -0.0040(8) 0.0037(9) -0.0023(8)
C18 0.0131(11) 0.0149(11) 0.0185(11) -0.0013(9) 0.0067(9) 0.0006(8)
C2 0.0228(13) 0.0181(12) 0.0285(13) 0.0028(10) 0.0122(11) 0.0042(9)
C5 0.0188(13) 0.0197(12) 0.0273(13) 0.0033(10) 0.0070(10) -0.0015(9)
C19 0.0159(12) 0.0155(11) 0.0271(13) 0.0013(9) 0.0104(10) -0.0016(9)
C11 0.0171(12) 0.0174(11) 0.0155(11) -0.0017(9) 0.0025(9) 0.0029(9)
C10 0.0236(13) 0.0171(11) 0.0154(11) 0.0008(9) 0.0045(10) 0.0011(9)
C1 0.0290(14) 0.0247(13) 0.0245(13) 0.0003(10) 0.0148(11) 0.0059(10)

loop_
_atom_type_symbol
_atom_type_description
_atom_type_scat_dispersion_real
_atom_type_scat_dispersion_imag
_atom_type_scat_source
C C 0.0033 0.0016 'International Tables Vol C Tables 4.2.6.8 and 6.1.1.4'
H H 0.0000 0.0000 'International Tables Vol C Tables 4.2.6.8 and 6.1.1.4'
Ag Ag -0.8971 1.1015 'International Tables Vol C Tables 4.2.6.8 and 6.1.1.4'
Cl Cl 0.1484 0.1585 'International Tables Vol C Tables 4.2.6.8 and 6.1.1.4'
N N 0.0061 0.0033 'International Tables Vol C Tables 4.2.6.8 and 6.1.1.4'
O O 0.0106 0.0060 'International Tables Vol C Tables 4.2.6.8 and 6.1.1.4'

loop_
_exptl_crystal_face_index_h
_exptl_crystal_face_index_k
_exptl_crystal_face_index_l
_exptl_crystal_face_perp_dist
7 12 11 0.0529
-6 -17 -5 0.0653
2 -9 16 0.0777
0 15 -13 0.0673
-5 0 -17 0.0800
6 17 5 0.0653
-14 1 14 0.0643
12 3 -16 0.0177
14 -3 -13 0.0135
11 -14 1 0.0630

loop_
_geom_angle_atom_site_label_1
_geom_angle_atom_site_label_2
_geom_angle_atom_site_label_3
_geom_angle
_geom_angle_site_symmetry_1
_geom_angle_site_symmetry_3
N4 Ag1 N3 141.63(7) . .
N4 Ag1 N6 113.99(7) . 2_655
N4 Ag1 N1 110.51(7) . 3_566
N3 Ag1 N6 87.21(6) . 2_655
N3 Ag1 N1 96.64(7) . 3_566
N1 Ag1 N6 98.15(7) 3_566 2_655
O3 Cl1 O6 109.02(11) . .
O4 Cl1 O6 108.81(12) . .
O4 Cl1 O3 110.32(12) . .
O5 Cl1 O6 109.62(13) . .
O5 Cl1 O3 109.33(13) . .
O5 Cl1 O4 109.72(14) . .
C12 N4 Ag1 118.15(14) . .
C12 N4 C16 116.9(2) . .
C16 N4 Ag1 123.86(15) . .
C8 N3 Ag1 125.22(15) . .
C8 N3 C9 117.8(2) . .
C9 N3 Ag1 114.96(15) . .
C20 N6 Ag1 122.53(15) . 2_645
C19 N6 Ag1 118.48(15) . 2_645
C19 N6 C20 117.7(2) . .
C17 N5 H5 116.2 . .
C17 N5 C18 127.7(2) . .
C18 N5 H5 116.2 . .
C6 N2 H2 117.9 . .
C6 N2 C7 124.29(18) . .
C7 N2 H2 117.9 . .
C5 N1 Ag1 117.42(15) . 3_566
C5 N1 C1 116.9(2) . .
C1 N1 Ag1 120.11(16) . 3_566
C4 C3 C6 123.5(2) . .
C4 C3 C2 118.8(2) . .
C2 C3 C6 117.7(2) . .
C12 C13 H13 120.2 . .
C12 C13 C14 119.6(2) . .
C14 C13 H13 120.2 . .
N4 C12 C13 123.1(2) . .
N4 C12 H12 118.4 . .
C13 C12 H12 118.4 . .
C22 C21 H21 120.0 . .
C20 C21 H21 120.0 . .
C20 C21 C22 120.1(2) . .
O2 C17 N5 124.1(2) . .
O2 C17 C14 121.0(2) . .
N5 C17 C14 114.81(19) . .
C13 C14 C17 118.3(2) . .
C13 C14 C15 117.8(2) . .
C15 C14 C17 123.86(19) . .
C3 C4 H4 120.9 . .
C5 C4 C3 118.2(2) . .
C5 C4 H4 120.9 . .
C21 C22 H22 121.0 . .
C21 C22 C18 117.9(2) . .
C18 C22 H22 121.0 . .
N3 C8 H8 118.3 . .
N3 C8 C7 123.3(2) . .
C7 C8 H8 118.3 . .
N6 C20 C21 122.3(2) . .
N6 C20 H20 118.8 . .
C21 C20 H20 118.8 . .
C14 C15 H15 120.6 . .
C16 C15 C14 118.7(2) . .
C16 C15 H15 120.6 . .
O1 C6 N2 124.1(2) . .
O1 C6 C3 120.0(2) . .
N2 C6 C3 115.91(19) . .
N3 C9 H9 118.7 . .
N3 C9 C10 122.6(2) . .
C10 C9 H9 118.7 . .
N4 C16 C15 123.7(2) . .
N4 C16 H16 118.2 . .
C15 C16 H16 118.2 . .
C8 C7 N2 117.91(19) . .
C11 C7 N2 123.8(2) . .
C11 C7 C8 118.3(2) . .
C22 C18 N5 124.7(2) . .
C22 C18 C19 118.4(2) . .
C19 C18 N5 116.9(2) . .
C3 C2 H2A 120.7 . .
C1 C2 C3 118.5(2) . .
C1 C2 H2A 120.7 . .
N1 C5 C4 123.7(2) . .
N1 C5 H5A 118.1 . .
C4 C5 H5A 118.1 . .
N6 C19 C18 123.6(2) . .
N6 C19 H19 118.2 . .
C18 C19 H19 118.2 . .
C7 C11 H11 120.9 . .
C10 C11 C7 118.3(2) . .
C10 C11 H11 120.9 . .
C9 C10 C11 119.7(2) . .
C9 C10 H10 120.2 . .
C11 C10 H10 120.2 . .
N1 C1 C2 123.7(2) . .
N1 C1 H1 118.2 . .
C2 C1 H1 118.2 . .

loop_
_geom_bond_atom_site_label_1
_geom_bond_atom_site_label_2
_geom_bond_distance
_geom_bond_site_symmetry_2
Ag1 N4 2.2411(19) .
Ag1 N3 2.3036(19) .
Ag1 N6 2.4583(18) 2_655
Ag1 N1 2.395(2) 3_566
Cl1 O6 1.4430(17) .
Cl1 O3 1.4388(18) .
Cl1 O4 1.4289(19) .
Cl1 O5 1.421(2) .
O1 C6 1.224(3) .
O2 C17 1.222(3) .
N4 C12 1.343(3) .
N4 C16 1.346(3) .
N3 C8 1.337(3) .
N3 C9 1.344(3) .
N6 Ag1 2.4583(18) 2_645
N6 C20 1.348(3) .
N6 C19 1.332(3) .
N5 H5 0.8800 .
N5 C17 1.359(3) .
N5 C18 1.407(3) .
N2 H2 0.8800 .
N2 C6 1.357(3) .
N2 C7 1.412(3) .
N1 Ag1 2.395(2) 3_566
N1 C5 1.337(3) .
N1 C1 1.340(3) .
C3 C4 1.386(3) .
C3 C6 1.505(3) .
C3 C2 1.387(3) .
C13 H13 0.9500 .
C13 C12 1.379(3) .
C13 C14 1.385(3) .
C12 H12 0.9500 .
C21 H21 0.9500 .
C21 C22 1.387(3) .
C21 C20 1.385(3) .
C17 C14 1.510(3) .
C14 C15 1.395(3) .
C4 H4 0.9500 .
C4 C5 1.387(3) .
C22 H22 0.9500 .
C22 C18 1.392(3) .
C8 H8 0.9500 .
C8 C7 1.395(3) .
C20 H20 0.9500 .
C15 H15 0.9500 .
C15 C16 1.381(3) .
C9 H9 0.9500 .
C9 C10 1.378(3) .
C16 H16 0.9500 .
C7 C11 1.390(3) .
C18 C19 1.399(3) .
C2 H2A 0.9500 .
C2 C1 1.380(3) .
C5 H5A 0.9500 .
C19 H19 0.9500 .
C11 H11 0.9500 .
C11 C10 1.388(3) .
C10 H10 0.9500 .
C1 H1 0.9500 .

loop_
_geom_hbond_atom_site_label_D
_geom_hbond_atom_site_label_H
_geom_hbond_atom_site_label_A
_geom_hbond_distance_DH
_geom_hbond_distance_HA
_geom_hbond_distance_DA
_geom_hbond_angle_DHA
_geom_hbond_site_symmetry_A
N5 H5 O1 0.88 2.47 2.984(2) 117.9 2_545
N5 H5 O3 0.88 2.24 3.056(3) 154.9 2_645
N2 H2 O6 0.88 2.14 2.966(2) 156.1 2_545

loop_
_geom_torsion_atom_site_label_1
_geom_torsion_atom_site_label_2
_geom_torsion_atom_site_label_3
_geom_torsion_atom_site_label_4
_geom_torsion
_geom_torsion_site_symmetry_1
Ag1 N4 C12 C13 165.49(17) .
Ag1 N4 C16 C15 -164.30(19) .
Ag1 N3 C8 C7 163.01(16) .
Ag1 N3 C9 C10 -164.45(18) .
Ag1 N6 C20 C21 166.46(17) 2_645
Ag1 N6 C19 C18 -166.53(17) 2_645
Ag1 N1 C5 C4 -151.12(19) 3_566
Ag1 N1 C1 C2 151.5(2) 3_566
O2 C17 C14 C13 -26.0(3) .
O2 C17 C14 C15 154.3(2) .
N3 C8 C7 N2 179.49(19) .
N3 C8 C7 C11 -0.1(3) .
N3 C9 C10 C11 -0.5(3) .
N5 C17 C14 C13 151.4(2) .
N5 C17 C14 C15 -28.2(3) .
N5 C18 C19 N6 -178.7(2) .
N2 C7 C11 C10 -179.8(2) .
C3 C4 C5 N1 -0.6(4) .
C3 C2 C1 N1 -1.6(4) .
C13 C14 C15 C16 -3.1(3) .
C12 N4 C16 C15 3.3(3) .
C12 C13 C14 C17 -176.2(2) .
C12 C13 C14 C15 3.5(3) .
C21 C22 C18 N5 177.9(2) .
C21 C22 C18 C19 -0.1(3) .
C17 N5 C18 C22 22.3(4) .
C17 N5 C18 C19 -159.7(2) .
C17 C14 C15 C16 176.6(2) .
C14 C13 C12 N4 -0.6(3) .
C14 C15 C16 N4 -0.3(4) .
C4 C3 C6 O1 145.3(2) .
C4 C3 C6 N2 -36.1(3) .
C4 C3 C2 C1 3.6(4) .
C22 C21 C20 N6 -0.4(3) .
C22 C18 C19 N6 -0.6(3) .
C8 N3 C9 C10 0.2(3) .
C8 C7 C11 C10 -0.2(3) .
C20 N6 C19 C18 0.7(3) .
C20 C21 C22 C18 0.5(3) .
C6 N2 C7 C8 154.8(2) .
C6 N2 C7 C11 -25.6(3) .
C6 C3 C4 C5 177.0(2) .
C6 C3 C2 C1 -176.0(2) .
C9 N3 C8 C7 0.1(3) .
C16 N4 C12 C13 -2.8(3) .
C7 N2 C6 O1 5.4(3) .
C7 N2 C6 C3 -173.20(19) .
C7 C11 C10 C9 0.5(3) .
C18 N5 C17 O2 -1.3(4) .
C18 N5 C17 C14 -178.6(2) .
C2 C3 C4 C5 -2.6(3) .
C2 C3 C6 O1 -35.1(3) .
C2 C3 C6 N2 143.6(2) .
C5 N1 C1 C2 -1.6(4) .
C19 N6 C20 C21 -0.2(3) .
C1 N1 C5 C4 2.7(4) .

loop_
_exptl_oxdiff_crystal_face_indexfrac_h
_exptl_oxdiff_crystal_face_indexfrac_k
_exptl_oxdiff_crystal_face_indexfrac_l
_exptl_oxdiff_crystal_face_x
_exptl_oxdiff_crystal_face_y
_exptl_oxdiff_crystal_face_z
6.9935 11.9839 11.0280 0.1056 -0.9992 -0.0974
-6.0071 -16.9764 -5.0225 -0.0615 0.9196 -0.3091
1.9675 -8.9805 16.0131 0.0279 -0.3304 -0.9314
0.0332 14.9742 -13.0049 -0.0275 -0.0332 0.9949
-4.9738 -0.0055 -17.0237 -0.0705 0.7543 0.7032
6.0071 16.9764 5.0225 0.0615 -0.9196 0.3091
-14.0195 1.0631 13.9643 -0.9504 -0.0592 -0.3374
12.0263 2.9384 -15.9710 0.8154 0.0650 0.5700
14.0162 -3.0606 -12.9640 0.9629 0.0891 0.2326
10.9853 -14.0261 1.0327 0.7644 0.0567 -0.6321
